data_7127596
loop_
_publ_author_name
'Schumann, Andr\'e'
'Bresien, Jonas'
'Fischer, Malte'
'Hering-Junghans, Christian'

_publ_section_title
;
 Aryl-substituted triarsiranes: synthesis and reactivity.
;
_journal_issue 8
_journal_name_full 'Chemical communications (Cambridge, England)'
_journal_page_first 1014
_journal_page_last 1017
_journal_paper_doi 10.1039/d0cc07533g
_journal_volume 57
_journal_year 2021
_chemical_formula_moiety 'C34 H44 As2 Ti'
_chemical_formula_sum 'C34 H44 As2 Ti'
_chemical_formula_weight 650.43
_space_group_crystal_system monoclinic
_space_group_IT_number 14
_space_group_name_Hall '-P 2yn'
_space_group_name_H-M_alt 'P 1 21/n 1'
_atom_sites_solution_hydrogens geom
_audit_creation_method SHELXL-2014/7
_audit_update_record
;
2020-11-02 deposited with the CCDC.	2020-12-14 downloaded from the CCDC.
;
_cell_angle_alpha 90
_cell_angle_beta 100.2503(18)
_cell_angle_gamma 90
_cell_formula_units_Z 4
_cell_length_a 12.0242(12)
_cell_length_b 19.595(2)
_cell_length_c 13.3094(14)
_cell_measurement_reflns_used 9956
_cell_measurement_temperature 150(2)
_cell_measurement_theta_max 29.74
_cell_measurement_theta_min 2.35
_cell_volume 3085.8(5)
_computing_cell_refinement 'Bruker SAINT'
_computing_data_collection 'Bruker Apex3'
_computing_data_reduction 'Bruker SAINT'
_computing_molecular_graphics 'ORTEP-3v2.01 (Farrugia, 1997)'
_computing_publication_material 'SHELXL-2014/7 (Sheldrick, 2014)'
_computing_structure_refinement 'SHELXL-2014/7 (Sheldrick, 2014)'
_computing_structure_solution 'Bruker SHELXT'
_diffrn_ambient_temperature 150(2)
_diffrn_detector_area_resol_mean 8.3333
_diffrn_measured_fraction_theta_full 1.000
_diffrn_measured_fraction_theta_max 1.000
_diffrn_measurement_device_type 'Bruker APEX-II CCD'
_diffrn_measurement_method '\f and \w scans'
_diffrn_radiation_type MoK\a
_diffrn_radiation_wavelength 0.71073
_diffrn_reflns_av_R_equivalents 0.0532
_diffrn_reflns_av_unetI/netI 0.0365
_diffrn_reflns_Laue_measured_fraction_full 1.000
_diffrn_reflns_Laue_measured_fraction_max 1.000
_diffrn_reflns_limit_h_max 16
_diffrn_reflns_limit_h_min -16
_diffrn_reflns_limit_k_max 27
_diffrn_reflns_limit_k_min -27
_diffrn_reflns_limit_l_max 18
_diffrn_reflns_limit_l_min -18
_diffrn_reflns_number 56172
_diffrn_reflns_point_group_measured_fraction_full 1.000
_diffrn_reflns_point_group_measured_fraction_max 1.000
_diffrn_reflns_theta_full 25.242
_diffrn_reflns_theta_max 29.996
_diffrn_reflns_theta_min 1.870
_diffrn_source 'fine-focus sealed tube'
_exptl_absorpt_coefficient_mu 2.426
_exptl_absorpt_correction_T_max 0.7461
_exptl_absorpt_correction_T_min 0.6004
_exptl_absorpt_correction_type multi-scan
_exptl_absorpt_process_details '(SADABS; Sheldrick, 2014)'
_exptl_crystal_colour red
_exptl_crystal_density_diffrn 1.400
_exptl_crystal_description needle
_exptl_crystal_F_000 1344
_exptl_crystal_size_max 0.390
_exptl_crystal_size_mid 0.100
_exptl_crystal_size_min 0.090
_refine_diff_density_max 0.414
_refine_diff_density_min -0.318
_refine_diff_density_rms 0.068
_refine_ls_extinction_method none
_refine_ls_goodness_of_fit_ref 1.005
_refine_ls_hydrogen_treatment constr
_refine_ls_matrix_type full
_refine_ls_number_parameters 368
_refine_ls_number_reflns 9006
_refine_ls_number_restraints 0
_refine_ls_restrained_S_all 1.005
_refine_ls_R_factor_all 0.0448
_refine_ls_R_factor_gt 0.0282
_refine_ls_shift/su_max 0.002
_refine_ls_shift/su_mean 0.000
_refine_ls_structure_factor_coef Fsqd
_refine_ls_weighting_details 'w=1/[\s^2^(Fo^2^)+(0.0249P)^2^+0.9647P] where P=(Fo^2^+2Fc^2^)/3'
_refine_ls_weighting_scheme calc
_refine_ls_wR_factor_gt 0.0569
_refine_ls_wR_factor_ref 0.0625
_reflns_Friedel_coverage 0.000
_reflns_number_gt 7109
_reflns_number_total 9006
_reflns_threshold_expression 'I > 2\s(I)'
_cod_data_source_file d0cc07533g2.cif
_cod_data_source_block ax1818_Cp2Ti_As2Dipp2_cmp3b
_cod_depositor_comments 'Adding full bibliography for 7127592--7127598.cif.'
_cod_original_sg_symbol_H-M 'P 21/n'
_cod_database_code 7127596
_shelx_shelxl_version_number 2014/7
_shelx_space_group_comment
;
The symmetry employed for this shelxl refinement is uniquely defined
by the following loop, which should always be used as a source of
symmetry information in preference to the above space-group names.
They are only intended as comments.
;
_shelx_estimated_absorpt_t_min 0.451
_shelx_estimated_absorpt_t_max 0.811

loop_
_space_group_symop_operation_xyz
'x, y, z'
'-x+1/2, y+1/2, -z+1/2'
'-x, -y, -z'
'x-1/2, -y-1/2, z-1/2'

loop_
_atom_site_label
_atom_site_type_symbol
_atom_site_fract_x
_atom_site_fract_y
_atom_site_fract_z
_atom_site_U_iso_or_equiv
_atom_site_adp_type
_atom_site_occupancy
_atom_site_site_symmetry_order
_atom_site_calc_flag
_atom_site_refinement_flags_posn
_atom_site_refinement_flags_adp
_atom_site_refinement_flags_occupancy
_atom_site_disorder_assembly
_atom_site_disorder_group
C1 C 0.40296(19) 0.84895(11) 0.59621(16) 0.0382(5) Uani 1 1 d . . . . .
H1 H 0.3291 0.8594 0.5611 0.046 Uiso 1 1 calc R U . . .
C2 C 0.5046(2) 0.87303(10) 0.57152(16) 0.0394(5) Uani 1 1 d . . . . .
H2 H 0.5117 0.9025 0.5164 0.047 Uiso 1 1 calc R U . . .
C3 C 0.59314(19) 0.84616(10) 0.64201(16) 0.0360(5) Uani 1 1 d . . . . .
H3 H 0.6713 0.8541 0.6431 0.043 Uiso 1 1 calc R U . . .
C4 C 0.54778(18) 0.80547(10) 0.71106(15) 0.0338(4) Uani 1 1 d . . . . .
H4 H 0.5896 0.7814 0.7674 0.041 Uiso 1 1 calc R U . . .
C5 C 0.43013(19) 0.80635(11) 0.68267(15) 0.0353(5) Uani 1 1 d . . . . .
H5 H 0.3779 0.7826 0.7156 0.042 Uiso 1 1 calc R U . . .
C6 C 0.35215(19) 0.67451(12) 0.55640(19) 0.0431(6) Uani 1 1 d . . . . .
H6 H 0.3268 0.6687 0.6195 0.052 Uiso 1 1 calc R U . . .
C7 C 0.43849(16) 0.63793(9) 0.52374(15) 0.0302(4) Uani 1 1 d . . . . .
H7 H 0.4821 0.6025 0.5603 0.036 Uiso 1 1 calc R U . . .
C8 C 0.44936(17) 0.66253(10) 0.42846(15) 0.0324(4) Uani 1 1 d . . . . .
H8 H 0.5024 0.6470 0.3885 0.039 Uiso 1 1 calc R U . . .
C9 C 0.3699(2) 0.71369(12) 0.40097(19) 0.0491(7) Uani 1 1 d . . . . .
H9 H 0.3589 0.7390 0.3391 0.059 Uiso 1 1 calc R U . . .
C10 C 0.30956(18) 0.72123(12) 0.4799(2) 0.0538(7) Uani 1 1 d . . . . .
H10 H 0.2498 0.7526 0.4817 0.065 Uiso 1 1 calc R U . . .
C11 C 0.72932(14) 0.85002(8) 0.44765(12) 0.0186(3) Uani 1 1 d . . . . .
C12 C 0.66751(14) 0.90244(9) 0.38939(13) 0.0203(3) Uani 1 1 d . . . . .
C13 C 0.71176(16) 0.96835(9) 0.39344(14) 0.0255(4) Uani 1 1 d . . . . .
H13 H 0.6691 1.0038 0.3562 0.031 Uiso 1 1 calc R U . . .
C14 C 0.81617(16) 0.98292(9) 0.45043(15) 0.0274(4) Uani 1 1 d . . . . .
H14 H 0.8444 1.0283 0.4538 0.033 Uiso 1 1 calc R U . . .
C15 C 0.87953(15) 0.93113(9) 0.50257(13) 0.0248(4) Uani 1 1 d . . . . .
H15 H 0.9525 0.9412 0.5401 0.030 Uiso 1 1 calc R U . . .
C16 C 0.83913(15) 0.86428(9) 0.50161(12) 0.0207(3) Uani 1 1 d . . . . .
C17 C 0.55782(16) 0.88843(9) 0.31540(14) 0.0271(4) Uani 1 1 d . . . . .
H17 H 0.5157 0.8524 0.3465 0.032 Uiso 1 1 calc R U . . .
C18 C 0.5851(2) 0.85978(12) 0.21524(15) 0.0411(5) Uani 1 1 d . . . . .
H18A H 0.6249 0.8945 0.1822 0.062 Uiso 1 1 calc R U . . .
H18B H 0.5147 0.8473 0.1698 0.062 Uiso 1 1 calc R U . . .
H18C H 0.6331 0.8193 0.2298 0.062 Uiso 1 1 calc R U . . .
C19 C 0.47949(18) 0.95005(11) 0.29197(18) 0.0408(5) Uani 1 1 d . . . . .
H19A H 0.4639 0.9693 0.3560 0.061 Uiso 1 1 calc R U . . .
H19B H 0.4084 0.9357 0.2493 0.061 Uiso 1 1 calc R U . . .
H19C H 0.5159 0.9846 0.2557 0.061 Uiso 1 1 calc R U . . .
C20A C 0.9194(11) 0.8060(9) 0.5507(10) 0.024(2) Uani 0.632(8) 1 d . . P A 1
H20A H 0.8742 0.7710 0.5806 0.029 Uiso 0.632(8) 1 calc R U P A 1
C21A C 1.0139(5) 0.8357(2) 0.6383(4) 0.0559(17) Uani 0.632(8) 1 d . . P A 1
H21A H 0.9779 0.8571 0.6909 0.084 Uiso 0.632(8) 1 calc R U P A 1
H21B H 1.0632 0.7986 0.6688 0.084 Uiso 0.632(8) 1 calc R U P A 1
H21C H 1.0588 0.8698 0.6093 0.084 Uiso 0.632(8) 1 calc R U P A 1
C22A C 0.9738(4) 0.7733(2) 0.4703(4) 0.0436(12) Uani 0.632(8) 1 d . . P A 1
H22A H 1.0242 0.7367 0.5009 0.065 Uiso 0.632(8) 1 calc R U P A 1
H22B H 0.9153 0.7542 0.4170 0.065 Uiso 0.632(8) 1 calc R U P A 1
H22C H 1.0174 0.8075 0.4402 0.065 Uiso 0.632(8) 1 calc R U P A 1
C20B C 0.9163(19) 0.8162(16) 0.5566(17) 0.023(4) Uani 0.368(8) 1 d . . P A 2
H20B H 0.8723 0.7727 0.5502 0.028 Uiso 0.368(8) 1 calc R U P A 2
C21B C 1.0186(7) 0.7996(4) 0.5062(6) 0.040(2) Uani 0.368(8) 1 d . . P A 2
H21D H 1.0672 0.7665 0.5483 0.059 Uiso 0.368(8) 1 calc R U P A 2
H21E H 0.9923 0.7802 0.4382 0.059 Uiso 0.368(8) 1 calc R U P A 2
H21F H 1.0615 0.8414 0.4999 0.059 Uiso 0.368(8) 1 calc R U P A 2
C22B C 0.9490(7) 0.8257(4) 0.6691(5) 0.041(2) Uani 0.368(8) 1 d . . P A 2
H22D H 1.0019 0.7897 0.6974 0.061 Uiso 0.368(8) 1 calc R U P A 2
H22E H 0.9852 0.8704 0.6832 0.061 Uiso 0.368(8) 1 calc R U P A 2
H22F H 0.8813 0.8234 0.7006 0.061 Uiso 0.368(8) 1 calc R U P A 2
C23 C 0.71051(14) 0.60160(8) 0.58792(12) 0.0188(3) Uani 1 1 d . . . . .
C24 C 0.76793(15) 0.56749(9) 0.51904(13) 0.0212(3) Uani 1 1 d . . . . .
C25 C 0.78712(16) 0.49739(9) 0.53078(14) 0.0259(4) Uani 1 1 d . . . . .
H25 H 0.8244 0.4743 0.4835 0.031 Uiso 1 1 calc R U . . .
C26 C 0.75386(16) 0.46077(9) 0.60829(15) 0.0280(4) Uani 1 1 d . . . . .
H26 H 0.7699 0.4134 0.6156 0.034 Uiso 1 1 calc R U . . .
C27 C 0.69694(16) 0.49368(9) 0.67533(14) 0.0261(4) Uani 1 1 d . . . . .
H27 H 0.6728 0.4684 0.7284 0.031 Uiso 1 1 calc R U . . .
C28 C 0.67401(15) 0.56343(9) 0.66679(13) 0.0213(3) Uani 1 1 d . . . . .
C29 C 0.81036(15) 0.60240(9) 0.43119(13) 0.0247(4) Uani 1 1 d . . . . .
H29 H 0.8027 0.6528 0.4398 0.030 Uiso 1 1 calc R U . . .
C30 C 0.73749(18) 0.58238(12) 0.32943(15) 0.0380(5) Uani 1 1 d . . . . .
H30A H 0.7439 0.5332 0.3188 0.057 Uiso 1 1 calc R U . . .
H30B H 0.7634 0.6071 0.2738 0.057 Uiso 1 1 calc R U . . .
H30C H 0.6584 0.5940 0.3304 0.057 Uiso 1 1 calc R U . . .
C31 C 0.93487(16) 0.58708(11) 0.42972(15) 0.0328(4) Uani 1 1 d . . . . .
H31A H 0.9807 0.6000 0.4954 0.049 Uiso 1 1 calc R U . . .
H31B H 0.9595 0.6132 0.3748 0.049 Uiso 1 1 calc R U . . .
H31C H 0.9442 0.5382 0.4180 0.049 Uiso 1 1 calc R U . . .
C32 C 0.61653(16) 0.59600(10) 0.74817(14) 0.0264(4) Uani 1 1 d . . . . .
H32 H 0.5869 0.6415 0.7219 0.032 Uiso 1 1 calc R U . . .
C33 C 0.70409(18) 0.60828(12) 0.84523(15) 0.0370(5) Uani 1 1 d . . . . .
H33A H 0.7365 0.5645 0.8716 0.056 Uiso 1 1 calc R U . . .
H33B H 0.6675 0.6303 0.8969 0.056 Uiso 1 1 calc R U . . .
H33C H 0.7643 0.6379 0.8293 0.056 Uiso 1 1 calc R U . . .
C34 C 0.51685(18) 0.55456(11) 0.77261(17) 0.0384(5) Uani 1 1 d . . . . .
H34A H 0.4658 0.5430 0.7090 0.058 Uiso 1 1 calc R U . . .
H34B H 0.4759 0.5816 0.8162 0.058 Uiso 1 1 calc R U . . .
H34C H 0.5450 0.5126 0.8083 0.058 Uiso 1 1 calc R U . . .
Ti1 Ti 0.49611(3) 0.75266(2) 0.54836(2) 0.02148(7) Uani 1 1 d . . . . .
As1 As 0.70068(2) 0.70238(2) 0.60353(2) 0.01874(5) Uani 1 1 d . . . . .
As2 As 0.65617(2) 0.75818(2) 0.43584(2) 0.01856(5) Uani 1 1 d . . . . .

loop_
_atom_site_aniso_label
_atom_site_aniso_U_11
_atom_site_aniso_U_22
_atom_site_aniso_U_33
_atom_site_aniso_U_23
_atom_site_aniso_U_13
_atom_site_aniso_U_12
C1 0.0432(13) 0.0320(11) 0.0387(11) -0.0081(9) 0.0053(10) 0.0152(10)
C2 0.0695(16) 0.0195(9) 0.0338(11) -0.0052(8) 0.0213(11) 0.0009(10)
C3 0.0412(12) 0.0283(10) 0.0411(12) -0.0176(9) 0.0143(10) -0.0083(9)
C4 0.0418(12) 0.0311(10) 0.0282(10) -0.0096(8) 0.0054(9) 0.0041(9)
C5 0.0429(12) 0.0351(11) 0.0323(10) -0.0057(9) 0.0183(9) 0.0008(9)
C6 0.0403(13) 0.0408(12) 0.0537(14) -0.0120(11) 0.0233(11) -0.0192(10)
C7 0.0285(10) 0.0200(9) 0.0378(11) 0.0010(8) -0.0056(8) -0.0043(8)
C8 0.0277(10) 0.0335(10) 0.0354(11) -0.0108(9) 0.0042(8) -0.0140(8)
C9 0.0512(15) 0.0340(12) 0.0492(14) 0.0134(10) -0.0263(12) -0.0190(11)
C10 0.0187(11) 0.0330(12) 0.103(2) -0.0117(14) -0.0060(13) 0.0018(9)
C11 0.0219(9) 0.0173(8) 0.0168(7) -0.0010(6) 0.0040(6) -0.0031(6)
C12 0.0212(9) 0.0198(8) 0.0203(8) 0.0004(6) 0.0049(7) -0.0012(7)
C13 0.0282(10) 0.0183(8) 0.0308(9) 0.0019(7) 0.0078(8) 0.0010(7)
C14 0.0296(10) 0.0186(8) 0.0359(10) -0.0039(7) 0.0104(8) -0.0060(7)
C15 0.0208(9) 0.0282(9) 0.0253(9) -0.0052(7) 0.0042(7) -0.0062(7)
C16 0.0235(9) 0.0228(8) 0.0163(7) -0.0002(6) 0.0048(7) -0.0022(7)
C17 0.0269(10) 0.0237(9) 0.0277(9) 0.0068(7) -0.0031(8) -0.0019(7)
C18 0.0511(14) 0.0428(12) 0.0247(10) 0.0004(9) -0.0064(9) -0.0043(11)
C19 0.0321(11) 0.0350(11) 0.0500(13) 0.0112(10) -0.0068(10) 0.0021(9)
C20A 0.020(3) 0.015(4) 0.033(4) 0.006(3) -0.008(3) 0.000(2)
C21A 0.047(3) 0.050(2) 0.056(3) 0.022(2) -0.030(2) -0.016(2)
C22A 0.029(2) 0.034(2) 0.069(3) 0.008(2) 0.014(2) 0.0091(18)
C20B 0.026(6) 0.022(9) 0.024(5) -0.003(4) 0.012(4) -0.013(5)
C21B 0.032(4) 0.039(4) 0.051(4) 0.010(3) 0.015(3) 0.010(3)
C22B 0.043(4) 0.042(4) 0.032(3) 0.002(3) -0.009(3) 0.000(3)
C23 0.0182(8) 0.0168(8) 0.0197(8) 0.0017(6) -0.0010(6) -0.0030(6)
C24 0.0195(9) 0.0229(8) 0.0199(8) -0.0002(7) -0.0003(7) -0.0014(7)
C25 0.0261(10) 0.0230(9) 0.0277(9) -0.0034(7) 0.0018(8) 0.0016(7)
C26 0.0302(10) 0.0171(8) 0.0342(10) 0.0021(7) -0.0008(8) -0.0024(7)
C27 0.0266(10) 0.0232(9) 0.0270(9) 0.0064(7) 0.0009(8) -0.0067(7)
C28 0.0207(9) 0.0214(8) 0.0209(8) 0.0012(7) 0.0007(7) -0.0054(7)
C29 0.0281(10) 0.0242(9) 0.0228(8) 0.0022(7) 0.0071(7) 0.0046(7)
C30 0.0329(11) 0.0569(14) 0.0233(10) 0.0050(9) 0.0024(8) 0.0042(10)
C31 0.0289(11) 0.0399(11) 0.0306(10) 0.0040(9) 0.0083(8) 0.0017(9)
C32 0.0292(10) 0.0267(9) 0.0247(9) 0.0046(7) 0.0091(8) -0.0029(8)
C33 0.0421(13) 0.0446(12) 0.0244(10) -0.0049(9) 0.0058(9) -0.0022(10)
C34 0.0385(12) 0.0423(12) 0.0380(11) 0.0094(10) 0.0171(10) -0.0064(10)
Ti1 0.02186(16) 0.01776(15) 0.02520(16) -0.00138(12) 0.00523(13) -0.00090(12)
As1 0.02115(9) 0.01644(8) 0.01809(8) 0.00054(6) 0.00201(6) -0.00336(7)
As2 0.02172(9) 0.01536(8) 0.01788(8) -0.00016(6) 0.00151(7) -0.00247(7)

loop_
_atom_type_symbol
_atom_type_description
_atom_type_scat_dispersion_real
_atom_type_scat_dispersion_imag
_atom_type_scat_source
C C 0.0033 0.0016 'International Tables Vol C Tables 4.2.6.8 and 6.1.1.4'
Ti Ti 0.2776 0.4457 'International Tables Vol C Tables 4.2.6.8 and 6.1.1.4'
As As 0.0499 2.0058 'International Tables Vol C Tables 4.2.6.8 and 6.1.1.4'
H H 0.0000 0.0000 'International Tables Vol C Tables 4.2.6.8 and 6.1.1.4'

loop_
_geom_angle_atom_site_label_1
_geom_angle_atom_site_label_2
_geom_angle_atom_site_label_3
_geom_angle
_geom_angle_site_symmetry_1
_geom_angle_site_symmetry_3
_geom_angle_publ_flag
C2 C1 C5 107.8(2) . . ?
C2 C1 Ti1 74.24(11) . . ?
C5 C1 Ti1 72.09(11) . . ?
C2 C1 H1 126.1 . . ?
C5 C1 H1 126.1 . . ?
Ti1 C1 H1 119.4 . . ?
C3 C2 C1 107.99(19) . . ?
C3 C2 Ti1 73.86(11) . . ?
C1 C2 Ti1 71.20(11) . . ?
C3 C2 H2 126.0 . . ?
C1 C2 H2 126.0 . . ?
Ti1 C2 H2 120.7 . . ?
C2 C3 C4 108.52(19) . . ?
C2 C3 Ti1 72.27(11) . . ?
C4 C3 Ti1 72.27(11) . . ?
C2 C3 H3 125.7 . . ?
C4 C3 H3 125.7 . . ?
Ti1 C3 H3 121.4 . . ?
C5 C4 C3 108.04(19) . . ?
C5 C4 Ti1 70.84(11) . . ?
C3 C4 Ti1 73.70(11) . . ?
C5 C4 H4 126.0 . . ?
C3 C4 H4 126.0 . . ?
Ti1 C4 H4 121.2 . . ?
C4 C5 C1 107.69(19) . . ?
C4 C5 Ti1 74.67(11) . . ?
C1 C5 Ti1 72.71(11) . . ?
C4 C5 H5 126.2 . . ?
C1 C5 H5 126.2 . . ?
Ti1 C5 H5 118.4 . . ?
C7 C6 C10 107.9(2) . . ?
C7 C6 Ti1 73.90(11) . . ?
C10 C6 Ti1 73.42(12) . . ?
C7 C6 H6 126.1 . . ?
C10 C6 H6 126.1 . . ?
Ti1 C6 H6 118.6 . . ?
C8 C7 C6 107.68(19) . . ?
C8 C7 Ti1 73.86(11) . . ?
C6 C7 Ti1 71.52(11) . . ?
C8 C7 H7 126.2 . . ?
C6 C7 H7 126.2 . . ?
Ti1 C7 H7 120.3 . . ?
C7 C8 C9 108.7(2) . . ?
C7 C8 Ti1 72.16(11) . . ?
C9 C8 Ti1 73.15(12) . . ?
C7 C8 H8 125.7 . . ?
C9 C8 H8 125.7 . . ?
Ti1 C8 H8 120.8 . . ?
C10 C9 C8 107.8(2) . . ?
C10 C9 Ti1 71.61(13) . . ?
C8 C9 Ti1 72.95(12) . . ?
C10 C9 H9 126.1 . . ?
C8 C9 H9 126.1 . . ?
Ti1 C9 H9 121.1 . . ?
C9 C10 C6 108.0(2) . . ?
C9 C10 Ti1 74.29(13) . . ?
C6 C10 Ti1 71.83(12) . . ?
C9 C10 H10 126.0 . . ?
C6 C10 H10 126.0 . . ?
Ti1 C10 H10 119.7 . . ?
C16 C11 C12 119.12(15) . . ?
C16 C11 As2 125.20(12) . . ?
C12 C11 As2 115.46(12) . . ?
C13 C12 C11 119.43(16) . . ?
C13 C12 C17 118.19(16) . . ?
C11 C12 C17 122.20(15) . . ?
C14 C13 C12 121.20(17) . . ?
C14 C13 H13 119.4 . . ?
C12 C13 H13 119.4 . . ?
C13 C14 C15 119.51(17) . . ?
C13 C14 H14 120.2 . . ?
C15 C14 H14 120.2 . . ?
C14 C15 C16 121.69(17) . . ?
C14 C15 H15 119.2 . . ?
C16 C15 H15 119.2 . . ?
C15 C16 C11 118.81(16) . . ?
C15 C16 C20B 114.9(11) . . ?
C11 C16 C20B 126.3(11) . . ?
C15 C16 C20A 119.6(6) . . ?
C11 C16 C20A 121.3(6) . . ?
C12 C17 C19 114.86(16) . . ?
C12 C17 C18 109.44(16) . . ?
C19 C17 C18 109.33(16) . . ?
C12 C17 H17 107.7 . . ?
C19 C17 H17 107.7 . . ?
C18 C17 H17 107.7 . . ?
C17 C18 H18A 109.5 . . ?
C17 C18 H18B 109.5 . . ?
H18A C18 H18B 109.5 . . ?
C17 C18 H18C 109.5 . . ?
H18A C18 H18C 109.5 . . ?
H18B C18 H18C 109.5 . . ?
C17 C19 H19A 109.5 . . ?
C17 C19 H19B 109.5 . . ?
H19A C19 H19B 109.5 . . ?
C17 C19 H19C 109.5 . . ?
H19A C19 H19C 109.5 . . ?
H19B C19 H19C 109.5 . . ?
C22A C20A C16 109.3(8) . . ?
C22A C20A C21A 109.7(9) . . ?
C16 C20A C21A 110.3(11) . . ?
C22A C20A H20A 109.2 . . ?
C16 C20A H20A 109.2 . . ?
C21A C20A H20A 109.2 . . ?
C20A C21A H21A 109.5 . . ?
C20A C21A H21B 109.5 . . ?
H21A C21A H21B 109.5 . . ?
C20A C21A H21C 109.5 . . ?
H21A C21A H21C 109.5 . . ?
H21B C21A H21C 109.5 . . ?
C20A C22A H22A 109.5 . . ?
C20A C22A H22B 109.5 . . ?
H22A C22A H22B 109.5 . . ?
C20A C22A H22C 109.5 . . ?
H22A C22A H22C 109.5 . . ?
H22B C22A H22C 109.5 . . ?
C16 C20B C22B 118(2) . . ?
C16 C20B C21B 114.4(13) . . ?
C22B C20B C21B 112.1(15) . . ?
C16 C20B H20B 103.5 . . ?
C22B C20B H20B 103.5 . . ?
C21B C20B H20B 103.5 . . ?
C20B C21B H21D 109.5 . . ?
C20B C21B H21E 109.5 . . ?
H21D C21B H21E 109.5 . . ?
C20B C21B H21F 109.5 . . ?
H21D C21B H21F 109.5 . . ?
H21E C21B H21F 109.5 . . ?
C20B C22B H22D 109.5 . . ?
C20B C22B H22E 109.5 . . ?
H22D C22B H22E 109.5 . . ?
C20B C22B H22F 109.5 . . ?
H22D C22B H22F 109.5 . . ?
H22E C22B H22F 109.5 . . ?
C24 C23 C28 118.83(15) . . ?
C24 C23 As1 125.65(12) . . ?
C28 C23 As1 114.40(12) . . ?
C25 C24 C23 118.91(16) . . ?
C25 C24 C29 117.23(16) . . ?
C23 C24 C29 123.86(15) . . ?
C26 C25 C24 122.25(17) . . ?
C26 C25 H25 118.9 . . ?
C24 C25 H25 118.9 . . ?
C25 C26 C27 119.11(17) . . ?
C25 C26 H26 120.4 . . ?
C27 C26 H26 120.4 . . ?
C26 C27 C28 121.32(17) . . ?
C26 C27 H27 119.3 . . ?
C28 C27 H27 119.3 . . ?
C27 C28 C23 119.57(16) . . ?
C27 C28 C32 117.40(15) . . ?
C23 C28 C32 122.92(15) . . ?
C24 C29 C30 110.40(16) . . ?
C24 C29 C31 112.63(15) . . ?
C30 C29 C31 110.27(16) . . ?
C24 C29 H29 107.8 . . ?
C30 C29 H29 107.8 . . ?
C31 C29 H29 107.8 . . ?
C29 C30 H30A 109.5 . . ?
C29 C30 H30B 109.5 . . ?
H30A C30 H30B 109.5 . . ?
C29 C30 H30C 109.5 . . ?
H30A C30 H30C 109.5 . . ?
H30B C30 H30C 109.5 . . ?
C29 C31 H31A 109.5 . . ?
C29 C31 H31B 109.5 . . ?
H31A C31 H31B 109.5 . . ?
C29 C31 H31C 109.5 . . ?
H31A C31 H31C 109.5 . . ?
H31B C31 H31C 109.5 . . ?
C28 C32 C34 113.60(16) . . ?
C28 C32 C33 109.52(16) . . ?
C34 C32 C33 110.53(16) . . ?
C28 C32 H32 107.7 . . ?
C34 C32 H32 107.7 . . ?
C33 C32 H32 107.7 . . ?
C32 C33 H33A 109.5 . . ?
C32 C33 H33B 109.5 . . ?
H33A C33 H33B 109.5 . . ?
C32 C33 H33C 109.5 . . ?
H33A C33 H33C 109.5 . . ?
H33B C33 H33C 109.5 . . ?
C32 C34 H34A 109.5 . . ?
C32 C34 H34B 109.5 . . ?
H34A C34 H34B 109.5 . . ?
C32 C34 H34C 109.5 . . ?
H34A C34 H34C 109.5 . . ?
H34B C34 H34C 109.5 . . ?
C6 Ti1 C5 84.51(8) . . ?
C6 Ti1 C1 97.01(8) . . ?
C5 Ti1 C1 35.19(7) . . ?
C6 Ti1 C10 34.76(9) . . ?
C5 Ti1 C10 89.08(9) . . ?
C1 Ti1 C10 81.17(8) . . ?
C6 Ti1 C7 34.59(7) . . ?
C5 Ti1 C7 113.89(7) . . ?
C1 Ti1 C7 131.57(8) . . ?
C10 Ti1 C7 57.27(7) . . ?
C6 Ti1 C2 131.41(8) . . ?
C5 Ti1 C2 57.71(7) . . ?
C1 Ti1 C2 34.57(8) . . ?
C10 Ti1 C2 109.04(8) . . ?
C7 Ti1 C2 165.49(8) . . ?
C6 Ti1 C8 56.89(7) . . ?
C5 Ti1 C8 140.99(7) . . ?
C1 Ti1 C8 135.53(8) . . ?
C10 Ti1 C8 56.62(8) . . ?
C7 Ti1 C8 33.98(7) . . ?
C2 Ti1 C8 145.33(8) . . ?
C6 Ti1 C4 108.66(8) . . ?
C5 Ti1 C4 34.49(7) . . ?
C1 Ti1 C4 57.45(7) . . ?
C10 Ti1 C4 122.93(9) . . ?
C7 Ti1 C4 124.30(7) . . ?
C2 Ti1 C4 56.83(7) . . ?
C8 Ti1 C4 157.65(7) . . ?
C6 Ti1 C9 57.12(9) . . ?
C5 Ti1 C9 121.49(9) . . ?
C1 Ti1 C9 102.54(9) . . ?
C10 Ti1 C9 34.10(9) . . ?
C7 Ti1 C9 56.74(7) . . ?
C2 Ti1 C9 115.52(8) . . ?
C8 Ti1 C9 33.90(8) . . ?
C4 Ti1 C9 155.97(9) . . ?
C6 Ti1 C3 140.85(8) . . ?
C5 Ti1 C3 57.14(7) . . ?
C1 Ti1 C3 56.96(8) . . ?
C10 Ti1 C3 138.13(8) . . ?
C7 Ti1 C3 154.70(7) . . ?
C2 Ti1 C3 33.87(8) . . ?
C8 Ti1 C3 161.87(7) . . ?
C4 Ti1 C3 34.03(7) . . ?
C9 Ti1 C3 148.47(8) . . ?
C6 Ti1 As1 114.01(6) . . ?
C5 Ti1 As1 112.58(6) . . ?
C1 Ti1 As1 134.06(6) . . ?
C10 Ti1 As1 142.32(6) . . ?
C7 Ti1 As1 85.34(5) . . ?
C2 Ti1 As1 108.60(6) . . ?
C8 Ti1 As1 90.39(5) . . ?
C4 Ti1 As1 80.17(5) . . ?
C9 Ti1 As1 122.46(7) . . ?
C3 Ti1 As1 78.28(5) . . ?
C6 Ti1 As2 132.49(6) . . ?
C5 Ti1 As2 142.89(6) . . ?
C1 Ti1 As2 123.60(6) . . ?
C10 Ti1 As2 122.18(8) . . ?
C7 Ti1 As2 100.71(5) . . ?
C2 Ti1 As2 90.81(5) . . ?
C8 Ti1 As2 76.07(5) . . ?
C4 Ti1 As2 113.53(5) . . ?
C9 Ti1 As2 88.15(7) . . ?
C3 Ti1 As2 85.83(5) . . ?
As1 Ti1 As2 55.549(10) . . ?
C23 As1 As2 110.73(5) . . ?
C23 As1 Ti1 114.35(5) . . ?
As2 As1 Ti1 62.487(9) . . ?
C11 As2 As1 107.93(5) . . ?
C11 As2 Ti1 110.32(5) . . ?
As1 As2 Ti1 61.964(11) . . ?

loop_
_geom_bond_atom_site_label_1
_geom_bond_atom_site_label_2
_geom_bond_distance
_geom_bond_site_symmetry_2
_geom_bond_publ_flag
C1 C2 1.402(3) . ?
C1 C5 1.412(3) . ?
C1 Ti1 2.3396(19) . ?
C1 H1 0.9500 . ?
C2 C3 1.392(3) . ?
C2 Ti1 2.379(2) . ?
C2 H2 0.9500 . ?
C3 C4 1.399(3) . ?
C3 Ti1 2.3987(19) . ?
C3 H3 0.9500 . ?
C4 C5 1.398(3) . ?
C4 Ti1 2.3805(19) . ?
C4 H4 0.9500 . ?
C5 Ti1 2.3316(19) . ?
C5 H5 0.9500 . ?
C6 C7 1.393(3) . ?
C6 C10 1.397(4) . ?
C6 Ti1 2.328(2) . ?
C6 H6 0.9500 . ?
C7 C8 1.384(3) . ?
C7 Ti1 2.3581(18) . ?
C7 H7 0.9500 . ?
C8 C9 1.388(3) . ?
C8 Ti1 2.3796(19) . ?
C8 H8 0.9500 . ?
C9 C10 1.387(4) . ?
C9 Ti1 2.382(2) . ?
C9 H9 0.9500 . ?
C10 Ti1 2.348(2) . ?
C10 H10 0.9500 . ?
C11 C16 1.414(2) . ?
C11 C12 1.416(2) . ?
C11 As2 1.9968(16) . ?
C12 C13 1.394(2) . ?
C12 C17 1.524(2) . ?
C13 C14 1.376(3) . ?
C13 H13 0.9500 . ?
C14 C15 1.380(3) . ?
C14 H14 0.9500 . ?
C15 C16 1.396(2) . ?
C15 H15 0.9500 . ?
C16 C20B 1.43(3) . ?
C16 C20A 1.562(15) . ?
C17 C19 1.529(3) . ?
C17 C18 1.535(3) . ?
C17 H17 1.0000 . ?
C18 H18A 0.9800 . ?
C18 H18B 0.9800 . ?
C18 H18C 0.9800 . ?
C19 H19A 0.9800 . ?
C19 H19B 0.9800 . ?
C19 H19C 0.9800 . ?
C20A C22A 1.494(16) . ?
C20A C21A 1.586(15) . ?
C20A H20A 1.0000 . ?
C21A H21A 0.9800 . ?
C21A H21B 0.9800 . ?
C21A H21C 0.9800 . ?
C22A H22A 0.9800 . ?
C22A H22B 0.9800 . ?
C22A H22C 0.9800 . ?
C20B C22B 1.49(2) . ?
C20B C21B 1.54(2) . ?
C20B H20B 1.0000 . ?
C21B H21D 0.9800 . ?
C21B H21E 0.9800 . ?
C21B H21F 0.9800 . ?
C22B H22D 0.9800 . ?
C22B H22E 0.9800 . ?
C22B H22F 0.9800 . ?
C23 C24 1.410(2) . ?
C23 C28 1.421(2) . ?
C23 As1 1.9914(17) . ?
C24 C25 1.397(2) . ?
C24 C29 1.519(2) . ?
C25 C26 1.373(3) . ?
C25 H25 0.9500 . ?
C26 C27 1.378(3) . ?
C26 H26 0.9500 . ?
C27 C28 1.395(2) . ?
C27 H27 0.9500 . ?
C28 C32 1.525(2) . ?
C29 C30 1.528(3) . ?
C29 C31 1.530(3) . ?
C29 H29 1.0000 . ?
C30 H30A 0.9800 . ?
C30 H30B 0.9800 . ?
C30 H30C 0.9800 . ?
C31 H31A 0.9800 . ?
C31 H31B 0.9800 . ?
C31 H31C 0.9800 . ?
C32 C34 1.530(3) . ?
C32 C33 1.533(3) . ?
C32 H32 1.0000 . ?
C33 H33A 0.9800 . ?
C33 H33B 0.9800 . ?
C33 H33C 0.9800 . ?
C34 H34A 0.9800 . ?
C34 H34B 0.9800 . ?
C34 H34C 0.9800 . ?
Ti1 As1 2.6302(4) . ?
Ti1 As2 2.6428(4) . ?
As1 As2 2.4572(3) . ?

loop_
_geom_torsion_atom_site_label_1
_geom_torsion_atom_site_label_2
_geom_torsion_atom_site_label_3
_geom_torsion_atom_site_label_4
_geom_torsion
_geom_torsion_site_symmetry_1
_geom_torsion_site_symmetry_2
_geom_torsion_site_symmetry_3
_geom_torsion_site_symmetry_4
_geom_torsion_publ_flag
C5 C1 C2 C3 -0.4(2) . . . . ?
Ti1 C1 C2 C3 -65.21(14) . . . . ?
C5 C1 C2 Ti1 64.80(14) . . . . ?
C1 C2 C3 C4 -0.2(2) . . . . ?
Ti1 C2 C3 C4 -63.63(13) . . . . ?
C1 C2 C3 Ti1 63.46(14) . . . . ?
C2 C3 C4 C5 0.7(2) . . . . ?
Ti1 C3 C4 C5 -62.94(14) . . . . ?
C2 C3 C4 Ti1 63.63(14) . . . . ?
C3 C4 C5 C1 -0.9(2) . . . . ?
Ti1 C4 C5 C1 -65.74(14) . . . . ?
C3 C4 C5 Ti1 64.80(13) . . . . ?
C2 C1 C5 C4 0.8(2) . . . . ?
Ti1 C1 C5 C4 67.05(14) . . . . ?
C2 C1 C5 Ti1 -66.22(14) . . . . ?
C10 C6 C7 C8 0.6(2) . . . . ?
Ti1 C6 C7 C8 -65.54(13) . . . . ?
C10 C6 C7 Ti1 66.10(15) . . . . ?
C6 C7 C8 C9 -0.5(2) . . . . ?
Ti1 C7 C8 C9 -64.52(14) . . . . ?
C6 C7 C8 Ti1 63.99(14) . . . . ?
C7 C8 C9 C10 0.3(2) . . . . ?
Ti1 C8 C9 C10 -63.58(15) . . . . ?
C7 C8 C9 Ti1 63.88(14) . . . . ?
C8 C9 C10 C6 0.1(2) . . . . ?
Ti1 C9 C10 C6 -64.41(16) . . . . ?
C8 C9 C10 Ti1 64.46(15) . . . . ?
C7 C6 C10 C9 -0.4(2) . . . . ?
Ti1 C6 C10 C9 66.04(16) . . . . ?
C7 C6 C10 Ti1 -66.42(14) . . . . ?
C16 C11 C12 C13 -5.6(2) . . . . ?
As2 C11 C12 C13 179.59(13) . . . . ?
C16 C11 C12 C17 169.55(15) . . . . ?
As2 C11 C12 C17 -5.3(2) . . . . ?
C11 C12 C13 C14 2.2(3) . . . . ?
C17 C12 C13 C14 -173.15(17) . . . . ?
C12 C13 C14 C15 1.6(3) . . . . ?
C13 C14 C15 C16 -1.9(3) . . . . ?
C14 C15 C16 C11 -1.5(3) . . . . ?
C14 C15 C16 C20B 178.1(10) . . . . ?
C14 C15 C16 C20A 172.6(6) . . . . ?
C12 C11 C16 C15 5.2(2) . . . . ?
As2 C11 C16 C15 179.53(12) . . . . ?
C12 C11 C16 C20B -174.3(11) . . . . ?
As2 C11 C16 C20B 0.0(12) . . . . ?
C12 C11 C16 C20A -168.8(6) . . . . ?
As2 C11 C16 C20A 5.5(6) . . . . ?
C13 C12 C17 C19 -28.1(2) . . . . ?
C11 C12 C17 C19 156.69(17) . . . . ?
C13 C12 C17 C18 95.25(19) . . . . ?
C11 C12 C17 C18 -79.9(2) . . . . ?
C15 C16 C20A C22A -93.5(9) . . . . ?
C11 C16 C20A C22A 80.5(10) . . . . ?
C15 C16 C20A C21A 27.2(10) . . . . ?
C11 C16 C20A C21A -158.8(6) . . . . ?
C15 C16 C20B C22B 64.2(17) . . . . ?
C11 C16 C20B C22B -116.3(17) . . . . ?
C15 C16 C20B C21B -71(2) . . . . ?
C11 C16 C20B C21B 109.0(16) . . . . ?
C28 C23 C24 C25 -0.1(2) . . . . ?
As1 C23 C24 C25 167.07(13) . . . . ?
C28 C23 C24 C29 179.53(16) . . . . ?
As1 C23 C24 C29 -13.3(2) . . . . ?
C23 C24 C25 C26 -1.3(3) . . . . ?
C29 C24 C25 C26 179.09(17) . . . . ?
C24 C25 C26 C27 1.8(3) . . . . ?
C25 C26 C27 C28 -0.9(3) . . . . ?
C26 C27 C28 C23 -0.4(3) . . . . ?
C26 C27 C28 C32 -176.60(17) . . . . ?
C24 C23 C28 C27 0.9(2) . . . . ?
As1 C23 C28 C27 -167.68(13) . . . . ?
C24 C23 C28 C32 176.89(16) . . . . ?
As1 C23 C28 C32 8.3(2) . . . . ?
C25 C24 C29 C30 72.1(2) . . . . ?
C23 C24 C29 C30 -107.49(19) . . . . ?
C25 C24 C29 C31 -51.6(2) . . . . ?
C23 C24 C29 C31 128.77(18) . . . . ?
C27 C28 C32 C34 -45.5(2) . . . . ?
C23 C28 C32 C34 138.46(18) . . . . ?
C27 C28 C32 C33 78.6(2) . . . . ?
C23 C28 C32 C33 -97.4(2) . . . . ?
